data_7107579
loop_
_publ_author_name
'Zhiyuan Chen'
'Liang Gao'
'Shengqing Ye'
'Qiuping Ding'
'Jie Wu'

_publ_section_title
;
 Silver triflate-copper(II) acetate cooperative catalysis in a cascade
 reaction for concise synthesis of 2-carbonyl
 H-pyrazolo[5,1-a]isoquinolines
;
_journal_name_full Chem.Commun.
_journal_page_first 3975
_journal_paper_doi 10.1039/c2cc30413a
_journal_volume 48
_journal_year 2012
_chemical_formula_sum 'C23 H20 N2 O3'
_chemical_formula_weight 372.41
_chemical_name_systematic
;
?
;
_space_group_IT_number 2
_symmetry_cell_setting triclinic
_symmetry_space_group_name_Hall '-P 1'
_symmetry_space_group_name_H-M 'P -1'
_atom_sites_solution_hydrogens geom
_atom_sites_solution_primary direct
_atom_sites_solution_secondary difmap
_audit_creation_method SHELXL-97
_cell_angle_alpha 96.213(5)
_cell_angle_beta 97.796(5)
_cell_angle_gamma 106.563(6)
_cell_formula_units_Z 2
_cell_length_a 7.609(3)
_cell_length_b 9.954(4)
_cell_length_c 13.193(5)
_cell_measurement_reflns_used 796
_cell_measurement_temperature 293(2)
_cell_measurement_theta_max 24.812
_cell_measurement_theta_min 2.470
_cell_volume 937.5(6)
_computing_cell_refinement 'Bruker SMART'
_computing_data_collection 'Bruker SMART'
_computing_data_reduction 'Bruker SHELXTL'
_computing_molecular_graphics 'Bruker SHELXTL'
_computing_publication_material 'Bruker SHELXTL'
_computing_structure_refinement 'SHELXL-97 (Sheldrick, 1997)'
_computing_structure_solution 'SHELXS-97 (Sheldrick, 1990)'
_diffrn_ambient_temperature 293(2)
_diffrn_measured_fraction_theta_full 0.976
_diffrn_measured_fraction_theta_max 0.976
_diffrn_measurement_device_type 'CCD area detector'
_diffrn_measurement_method 'phi and omega scans'
_diffrn_radiation_monochromator graphite
_diffrn_radiation_source 'fine-focus sealed tube'
_diffrn_radiation_type MoK\a
_diffrn_radiation_wavelength 0.71073
_diffrn_reflns_av_R_equivalents 0.0287
_diffrn_reflns_av_sigmaI/netI 0.0425
_diffrn_reflns_limit_h_max 8
_diffrn_reflns_limit_h_min -8
_diffrn_reflns_limit_k_max 11
_diffrn_reflns_limit_k_min -11
_diffrn_reflns_limit_l_max 15
_diffrn_reflns_limit_l_min -15
_diffrn_reflns_number 3876
_diffrn_reflns_theta_full 25.01
_diffrn_reflns_theta_max 25.01
_diffrn_reflns_theta_min 1.58
_exptl_absorpt_coefficient_mu 0.088
_exptl_absorpt_correction_T_max 0.9930
_exptl_absorpt_correction_T_min 0.9783
_exptl_absorpt_correction_type multi-scan
_exptl_crystal_colour colorless
_exptl_crystal_density_diffrn 1.319
_exptl_crystal_density_method 'not measured'
_exptl_crystal_description block
_exptl_crystal_F_000 392
_exptl_crystal_size_max 0.25
_exptl_crystal_size_mid 0.10
_exptl_crystal_size_min 0.08
_refine_diff_density_max 0.223
_refine_diff_density_min -0.239
_refine_diff_density_rms 0.051
_refine_ls_extinction_method none
_refine_ls_goodness_of_fit_ref 0.929
_refine_ls_hydrogen_treatment mixed
_refine_ls_matrix_type full
_refine_ls_number_parameters 264
_refine_ls_number_reflns 3215
_refine_ls_number_restraints 2
_refine_ls_restrained_S_all 0.930
_refine_ls_R_factor_all 0.0794
_refine_ls_R_factor_gt 0.0564
_refine_ls_shift/su_max 0.000
_refine_ls_shift/su_mean 0.000
_refine_ls_structure_factor_coef Fsqd
_refine_ls_weighting_details 'calc w=1/[\s^2^(Fo^2^)+(0.1013P)^2^+0.0000P] where P=(Fo^2^+2Fc^2^)/3'
_refine_ls_weighting_scheme calc
_refine_ls_wR_factor_gt 0.1430
_refine_ls_wR_factor_ref 0.1574
_reflns_number_gt 2120
_reflns_number_total 3215
_reflns_threshold_expression >2sigma(I)
_cod_data_source_file c2cc30413a.txt
_cod_data_source_block a11201b
_cod_original_cell_volume 937.5(7)
_cod_original_sg_symbol_H-M P-1
_cod_database_code 7107579

loop_
_symmetry_equiv_pos_as_xyz
'x, y, z'
'-x, -y, -z'

loop_
_atom_site_label
_atom_site_type_symbol
_atom_site_fract_x
_atom_site_fract_y
_atom_site_fract_z
_atom_site_U_iso_or_equiv
_atom_site_adp_type
_atom_site_occupancy
_atom_site_symmetry_multiplicity
_atom_site_calc_flag
_atom_site_refinement_flags
_atom_site_disorder_assembly
_atom_site_disorder_group
N1 N 0.3955(3) 0.47223(18) 0.17614(13) 0.0462(5) Uani 1 1 d . . .
N2 N 0.4928(3) 0.4892(2) 0.27294(14) 0.0524(5) Uani 1 1 d . A .
O1 O 0.6634(3) 0.91604(18) 0.14645(13) 0.0756(6) Uani 1 1 d . A .
O2 O 0.6109(2) 0.92491(15) 0.30885(12) 0.0582(5) Uani 1 1 d . A .
O3 O 0.8301(4) 0.7834(3) 0.4200(2) 0.0810(12) Uani 0.695(6) 1 d PD A 1
C18 C 0.7058(4) 0.6779(3) 0.3961(2) 0.0693(8) Uani 0.695(6) 1 d PD A 1
H18A H 0.6845 0.6194 0.4463 0.083 Uiso 0.695(6) 1 calc PR A 1
O3' O 0.6986(14) 0.6244(8) 0.4686(6) 0.117(4) Uani 0.305(6) 1 d PD A 2
C18' C 0.7058(4) 0.6779(3) 0.3961(2) 0.0693(8) Uani 0.305(6) 1 d P A 2
H18B H 0.8016 0.7621 0.4012 0.083 Uiso 0.305(6) 1 calc PR A 2
C1 C 0.2831(3) 0.3395(2) 0.12314(17) 0.0476(6) Uani 1 1 d . . .
C2 C 0.2525(3) 0.2134(2) 0.17659(17) 0.0486(6) Uani 1 1 d . . .
C3 C 0.2405(3) 0.0834(2) 0.12081(19) 0.0546(6) Uani 1 1 d . . .
H3 H 0.2615 0.0784 0.0529 0.066 Uiso 1 1 calc R . .
C4 C 0.1977(4) -0.0375(3) 0.1654(2) 0.0631(7) Uani 1 1 d . . .
H4 H 0.1911 -0.1237 0.1275 0.076 Uiso 1 1 calc R . .
C5 C 0.1648(4) -0.0327(3) 0.2652(2) 0.0680(7) Uani 1 1 d . . .
H5 H 0.1347 -0.1154 0.2946 0.082 Uiso 1 1 calc R . .
C6 C 0.1764(4) 0.0955(3) 0.3216(2) 0.0661(7) Uani 1 1 d . . .
H6 H 0.1549 0.0993 0.3894 0.079 Uiso 1 1 calc R . .
C7 C 0.2197(4) 0.2175(3) 0.27804(18) 0.0571(6) Uani 1 1 d . . .
H7 H 0.2271 0.3035 0.3166 0.068 Uiso 1 1 calc R . .
C8 C 0.2011(3) 0.3361(2) 0.02528(17) 0.0510(6) Uani 1 1 d . . .
H8 H 0.1299 0.2488 -0.0129 0.061 Uiso 1 1 calc R . .
C9 C 0.2183(3) 0.4599(2) -0.02245(16) 0.0492(6) Uani 1 1 d . . .
C10 C 0.1232(4) 0.4529(3) -0.12295(18) 0.0589(7) Uani 1 1 d . . .
H10 H 0.0526 0.3652 -0.1607 0.071 Uiso 1 1 calc R . .
C11 C 0.1334(4) 0.5725(3) -0.16548(19) 0.0653(7) Uani 1 1 d . . .
H11 H 0.0694 0.5661 -0.2320 0.078 Uiso 1 1 calc R . .
C12 C 0.2382(4) 0.7040(3) -0.11073(19) 0.0643(7) Uani 1 1 d . . .
H12 H 0.2419 0.7855 -0.1399 0.077 Uiso 1 1 calc R . .
C13 C 0.3363(4) 0.7145(3) -0.01392(18) 0.0567(6) Uani 1 1 d . . .
H13 H 0.4099 0.8031 0.0213 0.068 Uiso 1 1 calc R . .
C14 C 0.3273(3) 0.5934(2) 0.03285(16) 0.0465(5) Uani 1 1 d . . .
C15 C 0.4222(3) 0.5978(2) 0.13600(16) 0.0448(5) Uani 1 1 d . . .
C16 C 0.5423(3) 0.7020(2) 0.21443(17) 0.0485(6) Uani 1 1 d . A .
C17 C 0.5794(3) 0.6278(2) 0.29537(17) 0.0513(6) Uani 1 1 d . . .
C19 C 0.6122(3) 0.8561(2) 0.21645(18) 0.0513(6) Uani 1 1 d . . .
C20 C 0.6799(4) 1.0781(2) 0.32263(18) 0.0561(6) Uani 1 1 d . . .
H20A H 0.5927 1.1147 0.2822 0.067 Uiso 1 1 calc R A .
H20B H 0.7984 1.1079 0.2991 0.067 Uiso 1 1 calc R . .
C21 C 0.7035(4) 1.1350(2) 0.43514(19) 0.0615(7) Uani 1 1 d . A .
H21A H 0.7936 1.1002 0.4747 0.074 Uiso 1 1 calc R . .
H21B H 0.5858 1.1008 0.4588 0.074 Uiso 1 1 calc R . .
C22 C 0.7677(5) 1.2941(3) 0.4544(2) 0.0750(8) Uani 1 1 d . . .
H22A H 0.8842 1.3274 0.4293 0.090 Uiso 1 1 calc R A .
H22B H 0.6768 1.3280 0.4147 0.090 Uiso 1 1 calc R . .
C23 C 0.7957(5) 1.3576(3) 0.5659(2) 0.0879(10) Uani 1 1 d . A .
H23A H 0.6847 1.3188 0.5933 0.132 Uiso 1 1 calc R . .
H23B H 0.8223 1.4587 0.5713 0.132 Uiso 1 1 calc R . .
H23C H 0.8980 1.3361 0.6044 0.132 Uiso 1 1 calc R . .

loop_
_atom_site_aniso_label
_atom_site_aniso_U_11
_atom_site_aniso_U_22
_atom_site_aniso_U_33
_atom_site_aniso_U_23
_atom_site_aniso_U_13
_atom_site_aniso_U_12
N1 0.0487(12) 0.0461(10) 0.0405(10) -0.0001(8) 0.0039(8) 0.0134(9)
N2 0.0557(12) 0.0538(12) 0.0425(10) 0.0005(9) -0.0032(9) 0.0163(10)
O1 0.0942(15) 0.0638(11) 0.0541(11) 0.0044(9) 0.0213(10) -0.0010(10)
O2 0.0756(12) 0.0429(9) 0.0497(9) 0.0010(7) 0.0128(8) 0.0095(8)
O3 0.072(2) 0.069(2) 0.078(2) -0.0122(15) -0.0229(15) 0.0091(17)
C18 0.077(2) 0.0656(18) 0.0565(17) 0.0008(15) -0.0091(15) 0.0207(17)
O3' 0.164(9) 0.100(6) 0.074(5) 0.016(4) -0.027(5) 0.042(6)
C18' 0.077(2) 0.0656(18) 0.0565(17) 0.0008(15) -0.0091(15) 0.0207(17)
C1 0.0473(14) 0.0476(13) 0.0456(12) -0.0009(10) 0.0080(10) 0.0137(11)
C2 0.0437(13) 0.0526(13) 0.0455(12) 0.0006(10) 0.0053(10) 0.0121(10)
C3 0.0530(15) 0.0502(14) 0.0540(14) -0.0007(11) 0.0091(11) 0.0088(11)
C4 0.0588(16) 0.0493(14) 0.0726(18) -0.0012(12) 0.0065(13) 0.0093(12)
C5 0.0663(18) 0.0579(16) 0.0736(18) 0.0153(14) 0.0086(14) 0.0086(13)
C6 0.0696(18) 0.0710(18) 0.0534(15) 0.0135(13) 0.0122(13) 0.0127(14)
C7 0.0606(16) 0.0562(14) 0.0523(14) 0.0022(11) 0.0106(12) 0.0162(12)
C8 0.0530(14) 0.0494(13) 0.0440(13) -0.0025(10) 0.0047(11) 0.0104(11)
C9 0.0486(14) 0.0566(14) 0.0409(12) 0.0023(10) 0.0088(10) 0.0151(11)
C10 0.0553(16) 0.0702(16) 0.0446(13) 0.0004(12) 0.0048(11) 0.0135(13)
C11 0.0682(18) 0.0848(19) 0.0412(13) 0.0104(13) 0.0052(12) 0.0222(15)
C12 0.0719(18) 0.0723(17) 0.0519(14) 0.0212(13) 0.0143(13) 0.0209(14)
C13 0.0598(16) 0.0580(14) 0.0499(14) 0.0090(11) 0.0122(12) 0.0125(12)
C14 0.0440(13) 0.0552(13) 0.0408(12) 0.0048(10) 0.0115(10) 0.0151(11)
C15 0.0432(13) 0.0475(12) 0.0431(12) 0.0026(10) 0.0107(10) 0.0129(10)
C16 0.0488(14) 0.0487(13) 0.0456(12) 0.0013(10) 0.0096(10) 0.0124(11)
C17 0.0509(15) 0.0532(14) 0.0446(12) -0.0040(10) 0.0025(11) 0.0149(11)
C19 0.0463(14) 0.0547(14) 0.0466(13) 0.0007(11) 0.0064(10) 0.0092(11)
C20 0.0618(16) 0.0428(13) 0.0561(14) 0.0047(11) 0.0075(12) 0.0063(11)
C21 0.0746(19) 0.0477(14) 0.0564(15) 0.0051(11) 0.0136(13) 0.0097(13)
C22 0.093(2) 0.0494(15) 0.0702(18) 0.0039(13) 0.0034(16) 0.0097(14)
C23 0.105(3) 0.0641(18) 0.084(2) -0.0164(15) 0.0168(19) 0.0207(17)

loop_
_atom_type_symbol
_atom_type_description
_atom_type_scat_dispersion_real
_atom_type_scat_dispersion_imag
_atom_type_scat_source
C C 0.0033 0.0016 'International Tables Vol C Tables 4.2.6.8 and 6.1.1.4'
H H 0.0000 0.0000 'International Tables Vol C Tables 4.2.6.8 and 6.1.1.4'
N N 0.0061 0.0033 'International Tables Vol C Tables 4.2.6.8 and 6.1.1.4'
O O 0.0106 0.0060 'International Tables Vol C Tables 4.2.6.8 and 6.1.1.4'

loop_
_geom_angle_atom_site_label_1
_geom_angle_atom_site_label_2
_geom_angle_atom_site_label_3
_geom_angle
N2 N1 C15 113.05(17)
N2 N1 C1 122.41(17)
C15 N1 C1 124.53(18)
C17 N2 N1 104.05(17)
C19 O2 C20 116.48(18)
O3 C18 C17 127.4(3)
O3 C18 H18A 116.3
C17 C18 H18A 116.3
C8 C1 N1 116.5(2)
C8 C1 C2 123.5(2)
N1 C1 C2 119.96(19)
C3 C2 C7 118.5(2)
C3 C2 C1 118.8(2)
C7 C2 C1 122.5(2)
C4 C3 C2 120.4(2)
C4 C3 H3 119.8
C2 C3 H3 119.8
C5 C4 C3 120.8(2)
C5 C4 H4 119.6
C3 C4 H4 119.6
C4 C5 C6 119.5(2)
C4 C5 H5 120.2
C6 C5 H5 120.2
C7 C6 C5 120.3(2)
C7 C6 H6 119.8
C5 C6 H6 119.8
C6 C7 C2 120.5(2)
C6 C7 H7 119.8
C2 C7 H7 119.8
C1 C8 C9 123.1(2)
C1 C8 H8 118.4
C9 C8 H8 118.4
C10 C9 C14 118.8(2)
C10 C9 C8 121.4(2)
C14 C9 C8 119.8(2)
C11 C10 C9 120.8(2)
C11 C10 H10 119.6
C9 C10 H10 119.6
C10 C11 C12 120.5(2)
C10 C11 H11 119.7
C12 C11 H11 119.7
C13 C12 C11 120.3(2)
C13 C12 H12 119.9
C11 C12 H12 119.9
C12 C13 C14 120.7(2)
C12 C13 H13 119.7
C14 C13 H13 119.7
C13 C14 C9 118.9(2)
C13 C14 C15 123.4(2)
C9 C14 C15 117.66(19)
N1 C15 C16 105.14(19)
N1 C15 C14 118.34(19)
C16 C15 C14 136.5(2)
C15 C16 C17 104.69(19)
C15 C16 C19 129.1(2)
C17 C16 C19 126.2(2)
N2 C17 C16 113.1(2)
N2 C17 C18 116.4(2)
C16 C17 C18 130.4(2)
O1 C19 O2 122.9(2)
O1 C19 C16 126.6(2)
O2 C19 C16 110.5(2)
O2 C20 C21 108.82(18)
O2 C20 H20A 109.9
C21 C20 H20A 109.9
O2 C20 H20B 109.9
C21 C20 H20B 109.9
H20A C20 H20B 108.3
C20 C21 C22 111.6(2)
C20 C21 H21A 109.3
C22 C21 H21A 109.3
C20 C21 H21B 109.3
C22 C21 H21B 109.3
H21A C21 H21B 108.0
C23 C22 C21 114.2(2)
C23 C22 H22A 108.7
C21 C22 H22A 108.7
C23 C22 H22B 108.7
C21 C22 H22B 108.7
H22A C22 H22B 107.6
C22 C23 H23A 109.5
C22 C23 H23B 109.5
H23A C23 H23B 109.5
C22 C23 H23C 109.5
H23A C23 H23C 109.5
H23B C23 H23C 109.5

loop_
_geom_bond_atom_site_label_1
_geom_bond_atom_site_label_2
_geom_bond_distance
N1 N2 1.354(2)
N1 C15 1.383(3)
N1 C1 1.400(3)
N2 C17 1.328(3)
O1 C19 1.202(3)
O2 C19 1.335(3)
O2 C20 1.447(3)
O3 C18 1.174(3)
C18 C17 1.474(3)
C18 H18A 0.9300
C1 C8 1.348(3)
C1 C2 1.482(3)
C2 C3 1.390(3)
C2 C7 1.393(3)
C3 C4 1.372(3)
C3 H3 0.9300
C4 C5 1.372(4)
C4 H4 0.9300
C5 C6 1.379(4)
C5 H5 0.9300
C6 C7 1.375(3)
C6 H6 0.9300
C7 H7 0.9300
C8 C9 1.425(3)
C8 H8 0.9300
C9 C10 1.406(3)
C9 C14 1.408(3)
C10 C11 1.358(3)
C10 H10 0.9300
C11 C12 1.383(4)
C11 H11 0.9300
C12 C13 1.366(3)
C12 H12 0.9300
C13 C14 1.402(3)
C13 H13 0.9300
C14 C15 1.442(3)
C15 C16 1.397(3)
C16 C17 1.405(3)
C16 C19 1.470(3)
C20 C21 1.498(3)
C20 H20A 0.9700
C20 H20B 0.9700
C21 C22 1.499(3)
C21 H21A 0.9700
C21 H21B 0.9700
C22 C23 1.498(4)
C22 H22A 0.9700
C22 H22B 0.9700
C23 H23A 0.9600
C23 H23B 0.9600
C23 H23C 0.9600
